data_7055434
loop_
_publ_author_name
'Fan, Yan'
'Hu, Dong-Cheng'
'Yao, Xiao-Qiang'
'Yang, Yun-Xia'
'Liu, Jia-Cheng'

_publ_section_title
;
 Four cobalt(ii) complexes based on a new tricarboxylate with a
 naphthalene ring and different N-containing ligands: synthesis, crystal
 structures and magnetic properties
;
_journal_issue 6
_journal_name_full 'New J. Chem.'
_journal_page_first 5010
_journal_paper_doi 10.1039/C6NJ00065G
_journal_volume 40
_journal_year 2016
_chemical_formula_sum 'C30 H25 Co2 N2 O10'
_chemical_formula_weight 691.38
_chemical_name_systematic
; 
 ? 
;
_space_group_IT_number 96
_symmetry_cell_setting tetragonal
_symmetry_space_group_name_Hall 'P 4nw 2abw'
_symmetry_space_group_name_H-M 'P 43 21 2'
_atom_sites_solution_hydrogens geom
_atom_sites_solution_primary direct
_atom_sites_solution_secondary difmap
_audit_creation_method SHELXL-97
_audit_update_record
;
2015-06-13 deposited with the CCDC.
2016-03-23 downloaded from the CCDC.
;
_cell_angle_alpha 90.00
_cell_angle_beta 90.00
_cell_angle_gamma 90.00
_cell_formula_units_Z 8
_cell_length_a 21.087(4)
_cell_length_b 21.087(4)
_cell_length_c 12.382(3)
_cell_measurement_reflns_used 3957
_cell_measurement_temperature 296(2)
_cell_measurement_theta_max 22.68
_cell_measurement_theta_min 2.54
_cell_volume 5506(2)
_computing_structure_refinement 'SHELXL-97 (Sheldrick, 1997)'
_computing_structure_solution 'SHELXS-97 (Sheldrick, 1990)'
_diffrn_ambient_temperature 296(2)
_diffrn_measured_fraction_theta_full 0.997
_diffrn_measured_fraction_theta_max 0.997
_diffrn_measurement_device_type 'Bruker APEX-II CCD'
_diffrn_measurement_method '\f and \w scans'
_diffrn_radiation_monochromator graphite
_diffrn_radiation_source 'fine-focus sealed tube'
_diffrn_radiation_type MoK\a
_diffrn_radiation_wavelength 0.71073
_diffrn_reflns_av_R_equivalents 0.0872
_diffrn_reflns_av_sigmaI/netI 0.0530
_diffrn_reflns_limit_h_max 25
_diffrn_reflns_limit_h_min -18
_diffrn_reflns_limit_k_max 25
_diffrn_reflns_limit_k_min -25
_diffrn_reflns_limit_l_max 13
_diffrn_reflns_limit_l_min -14
_diffrn_reflns_number 31713
_diffrn_reflns_theta_full 25.00
_diffrn_reflns_theta_max 25.00
_diffrn_reflns_theta_min 1.37
_exptl_absorpt_coefficient_mu 1.271
_exptl_absorpt_correction_T_max 0.7943
_exptl_absorpt_correction_T_min 0.7418
_exptl_absorpt_correction_type multi-scan
_exptl_absorpt_process_details sadabs
_exptl_crystal_colour purple
_exptl_crystal_density_diffrn 1.668
_exptl_crystal_density_method 'not measured'
_exptl_crystal_description block
_exptl_crystal_F_000 2824
_exptl_crystal_size_max 0.25
_exptl_crystal_size_mid 0.22
_exptl_crystal_size_min 0.19
_refine_diff_density_max 0.272
_refine_diff_density_min -0.271
_refine_diff_density_rms 0.060
_refine_ls_abs_structure_details 'Flack H D (1983), Acta Cryst. A39, 876-881'
_refine_ls_abs_structure_Flack 0.021(16)
_refine_ls_extinction_method none
_refine_ls_goodness_of_fit_ref 1.027
_refine_ls_hydrogen_treatment mixed
_refine_ls_matrix_type full
_refine_ls_number_parameters 399
_refine_ls_number_reflns 4852
_refine_ls_number_restraints 2
_refine_ls_restrained_S_all 1.027
_refine_ls_R_factor_all 0.0474
_refine_ls_R_factor_gt 0.0343
_refine_ls_shift/su_max 0.024
_refine_ls_shift/su_mean 0.000
_refine_ls_structure_factor_coef Fsqd
_refine_ls_weighting_details 'calc w=1/[\s^2^(Fo^2^)+(0.0319P)^2^+2.2050P] where P=(Fo^2^+2Fc^2^)/3'
_refine_ls_weighting_scheme calc
_refine_ls_wR_factor_gt 0.0725
_refine_ls_wR_factor_ref 0.0781
_reflns_number_gt 4164
_reflns_number_total 4852
_reflns_threshold_expression >2sigma(I)
_cod_data_source_file c6nj00065g2.cif
_cod_data_source_block mo_20141217a16_0m
_cod_depositor_comments
;
The following automatic conversions were performed:

'_symmetry_cell_setting' value 'Tetragonal' changed to 'tetragonal'
according to
/usr/data/users/saulius/crontab/automatic-downloads/rss-feeds/RSC/lib/dictionaries/cif_core.dic
dictionary named 'cif_core.dic' version 2.4.2 from 2011-04-26.

Automatic conversion script
Id: cif_fix_values 4268 2015-11-12 08:31:59Z antanas 

 Adding full bibliography for 7055431--7055434.cif.
;
_cod_original_sg_symbol_H-M 'P4(3)2(1)2 '
_cod_database_code 7055434

loop_
_symmetry_equiv_pos_as_xyz
'x, y, z'
'-x, -y, z+1/2'
'-y+1/2, x+1/2, z+3/4'
'y+1/2, -x+1/2, z+1/4'
'-x+1/2, y+1/2, -z+3/4'
'x+1/2, -y+1/2, -z+1/4'
'y, x, -z'
'-y, -x, -z+1/2'

loop_
_atom_site_label
_atom_site_type_symbol
_atom_site_fract_x
_atom_site_fract_y
_atom_site_fract_z
_atom_site_U_iso_or_equiv
_atom_site_adp_type
_atom_site_occupancy
_atom_site_symmetry_multiplicity
_atom_site_calc_flag
_atom_site_refinement_flags
C1 C -0.01674(17) 0.42478(17) 0.2114(3) 0.0236(9) Uani 1 1 d .
C2 C -0.02162(17) 0.35343(17) 0.2166(3) 0.0221(9) Uani 1 1 d .
C3 C -0.03316(18) 0.32242(18) 0.1198(3) 0.0285(10) Uani 1 1 d .
H3 H -0.0406 0.3459 0.0576 0.034 Uiso 1 1 calc R
C4 C -0.03371(19) 0.25689(18) 0.1149(4) 0.0316(10) Uani 1 1 d .
H4 H -0.0393 0.2366 0.0488 0.038 Uiso 1 1 calc R
C5 C -0.02615(18) 0.22186(18) 0.2066(4) 0.0293(10) Uani 1 1 d .
H5 H -0.0264 0.1778 0.2035 0.035 Uiso 1 1 calc R
C6 C -0.01811(17) 0.25251(17) 0.3041(3) 0.0213(9) Uani 1 1 d .
C7 C -0.01327(16) 0.31814(17) 0.3113(3) 0.0190(8) Uani 1 1 d .
C8 C -0.06128(17) 0.19336(17) 0.4499(3) 0.0243(9) Uani 1 1 d .
C9 C -0.12246(18) 0.20382(17) 0.4205(4) 0.0281(10) Uani 1 1 d .
H9 H -0.1316 0.2272 0.3588 0.034 Uiso 1 1 calc R
C10 C -0.17238(18) 0.17873(18) 0.4848(4) 0.0253(9) Uani 1 1 d .
C11 C -0.15806(18) 0.14267(18) 0.5767(3) 0.0262(9) Uani 1 1 d .
C12 C -0.09368(18) 0.13158(18) 0.6014(4) 0.0308(10) Uani 1 1 d .
H12 H -0.0834 0.1066 0.6608 0.037 Uiso 1 1 calc R
C13 C -0.04663(19) 0.15635(19) 0.5408(3) 0.0292(10) Uani 1 1 d .
H13 H -0.0045 0.1489 0.5591 0.035 Uiso 1 1 calc R
C14 C -0.20769(18) 0.11861(19) 0.6411(4) 0.0308(10) Uani 1 1 d .
H14 H -0.1981 0.0957 0.7032 0.037 Uiso 1 1 calc R
C15 C -0.23697(17) 0.18894(19) 0.4586(4) 0.0307(10) Uani 1 1 d .
H15 H -0.2473 0.2132 0.3984 0.037 Uiso 1 1 calc R
C16 C -0.21587(19) 0.66385(18) 0.2299(4) 0.0297(10) Uani 1 1 d .
H16 H -0.1738 0.6701 0.2499 0.036 Uiso 1 1 calc R
C17 C -0.22988(16) 0.62843(17) 0.1365(3) 0.0246(9) Uani 1 1 d .
C18 C -0.17738(17) 0.59986(17) 0.0701(4) 0.0269(9) Uani 1 1 d .
C19 C 0.00583(17) 0.65502(16) -0.0771(3) 0.0205(9) Uani 1 1 d .
C20 C 0.1821(2) 0.6281(2) -0.0879(4) 0.0392(12) Uani 1 1 d .
H20 H 0.1506 0.6172 -0.1372 0.047 Uiso 1 1 calc R
C21 C 0.2417(2) 0.6424(2) -0.1138(5) 0.0465(13) Uani 1 1 d .
H21 H 0.2593 0.6430 -0.1827 0.056 Uiso 1 1 calc R
C22 C 0.22919(19) 0.64889(19) 0.0625(4) 0.0344(11) Uani 1 1 d .
C23 C 0.2431(2) 0.6578(3) 0.1783(5) 0.0664(17) Uani 1 1 d .
H23A H 0.2298 0.6994 0.2002 0.100 Uiso 1 1 calc R
H23B H 0.2878 0.6533 0.1903 0.080 Uiso 1 1 calc R
H23C H 0.2207 0.6265 0.2196 0.100 Uiso 1 1 calc R
C24 C 0.3851(2) 0.6228(2) -0.0068(5) 0.0496(14) Uani 1 1 d .
C25 C 0.4225(2) 0.6104(3) -0.0946(5) 0.0603(15) Uani 1 1 d .
H25 H 0.4183 0.6350 -0.1566 0.072 Uiso 1 1 calc R
C26 C 0.4667(2) 0.5614(3) -0.0920(5) 0.0578(15) Uani 1 1 d .
H26 H 0.4908 0.5531 -0.1532 0.069 Uiso 1 1 calc R
C27 C 0.4754(2) 0.5252(2) -0.0013(5) 0.0422(12) Uani 1 1 d .
C28 C 0.4374(2) 0.5375(2) 0.0858(5) 0.0501(14) Uani 1 1 d .
H28 H 0.4415 0.5130 0.1479 0.060 Uiso 1 1 calc R
C29 C 0.3932(2) 0.5857(2) 0.0832(5) 0.0515(14) Uani 1 1 d .
H29 H 0.3682 0.5932 0.1439 0.062 Uiso 1 1 calc R
C30 C 0.3380(2) 0.6772(2) -0.0083(6) 0.0635(18) Uani 1 1 d .
H30A H 0.3425 0.7016 0.0577 0.076 Uiso 1 1 calc R
H30B H 0.3479 0.7050 -0.0684 0.076 Uiso 1 1 calc R
Co1 Co -0.04579(2) 0.54138(2) 0.06648(4) 0.02038(12) Uani 1 1 d .
Co2 Co 0.08763(2) 0.61323(2) 0.10486(4) 0.02181(13) Uani 1 1 d .
N1 N 0.17354(15) 0.63179(15) 0.0240(3) 0.0301(8) Uani 1 1 d .
N2 N 0.27215(17) 0.65610(16) -0.0181(4) 0.0444(11) Uani 1 1 d .
O1 O -0.05456(11) 0.45427(12) 0.1529(2) 0.0298(6) Uani 1 1 d .
O2 O 0.04994(12) 0.52778(12) 0.0151(2) 0.0272(6) Uani 1 1 d .
O3 O -0.12989(11) 0.58063(12) 0.1218(2) 0.0304(7) Uani 1 1 d .
O4 O 0.00279(10) 0.58791(12) 0.1837(2) 0.0215(6) Uani 1 1 d .
H4A H -0.0276 0.6164 0.2091 0.026 Uiso 1 1 d R
O5 O -0.04337(12) 0.62491(11) -0.0481(2) 0.0234(6) Uani 1 1 d .
O6 O 0.05026(13) 0.66684(12) -0.0143(2) 0.0300(7) Uani 1 1 d .
O7 O -0.00843(11) 0.21701(12) 0.3968(2) 0.0259(6) Uani 1 1 d .
O8 O 0.09783(13) 0.68503(12) 0.2193(2) 0.0304(7) Uani 1 1 d .
O9 O 0.8083(2) 0.4250(2) 0.1391(5) 0.1202(19) Uani 1 1 d D
H9A H 0.8036(3) 0.4301(2) 0.0726(7) 0.144 Uiso 1 1 d RD
H9B H 0.7698(4) 0.4218(2) 0.1631(5) 0.144 Uiso 1 1 d RD
O10 O 0.9562(3) 0.7277(3) 0.1734(5) 0.133(2) Uani 1 1 d .
H10B H 0.9807 0.7204 0.1203 0.199 Uiso 1 1 d R
H10C H 0.9530 0.7674 0.1830 0.199 Uiso 1 1 d R

loop_
_atom_site_aniso_label
_atom_site_aniso_U_11
_atom_site_aniso_U_22
_atom_site_aniso_U_33
_atom_site_aniso_U_23
_atom_site_aniso_U_13
_atom_site_aniso_U_12
C1 0.0244(19) 0.025(2) 0.021(3) -0.0002(17) 0.0048(18) -0.0009(15)
C2 0.0211(19) 0.022(2) 0.023(3) -0.0006(17) 0.0013(17) -0.0025(14)
C3 0.032(2) 0.032(2) 0.022(3) 0.0024(18) -0.0043(18) -0.0033(17)
C4 0.041(2) 0.029(2) 0.024(3) -0.0080(19) -0.009(2) -0.0033(17)
C5 0.033(2) 0.021(2) 0.034(3) -0.0017(19) -0.0006(19) -0.0002(16)
C6 0.0207(19) 0.023(2) 0.020(3) 0.0035(17) 0.0008(17) -0.0013(15)
C7 0.0176(18) 0.026(2) 0.014(2) -0.0018(17) 0.0026(16) -0.0015(14)
C8 0.025(2) 0.0196(19) 0.028(3) 0.0013(17) 0.0066(18) -0.0009(15)
C9 0.035(2) 0.025(2) 0.024(3) 0.0055(18) 0.0009(19) -0.0004(17)
C10 0.022(2) 0.024(2) 0.030(3) -0.0005(19) 0.0020(18) -0.0049(15)
C11 0.028(2) 0.027(2) 0.024(3) 0.0011(19) 0.0003(18) -0.0037(15)
C12 0.031(2) 0.037(2) 0.024(3) 0.0069(19) 0.000(2) -0.0023(17)
C13 0.021(2) 0.038(2) 0.028(3) 0.0044(19) 0.0023(19) 0.0007(17)
C14 0.030(2) 0.037(2) 0.025(3) 0.004(2) -0.0029(19) -0.0051(17)
C15 0.027(2) 0.031(2) 0.034(3) 0.013(2) 0.0021(19) 0.0020(17)
C16 0.024(2) 0.031(2) 0.034(3) -0.0017(19) -0.0006(19) -0.0007(16)
C17 0.022(2) 0.028(2) 0.024(3) 0.0015(18) 0.0031(17) 0.0036(15)
C18 0.025(2) 0.025(2) 0.031(3) -0.0004(18) 0.0030(19) -0.0034(16)
C19 0.022(2) 0.0168(18) 0.022(3) -0.0014(17) -0.0004(17) -0.0004(14)
C20 0.036(2) 0.043(3) 0.039(3) 0.005(2) 0.003(2) -0.0006(19)
C21 0.047(3) 0.047(3) 0.045(4) 0.010(3) 0.012(3) 0.003(2)
C22 0.029(2) 0.030(2) 0.044(3) -0.008(2) -0.004(2) 0.0014(17)
C23 0.036(3) 0.098(4) 0.066(4) -0.033(4) -0.014(3) 0.001(3)
C24 0.024(2) 0.041(3) 0.084(5) -0.002(3) 0.009(3) -0.006(2)
C25 0.049(3) 0.068(3) 0.064(4) 0.015(3) 0.005(3) 0.012(3)
C26 0.046(3) 0.074(4) 0.054(4) 0.007(3) 0.008(3) 0.019(3)
C27 0.031(2) 0.038(3) 0.057(4) -0.004(2) 0.003(2) -0.0013(18)
C28 0.049(3) 0.040(3) 0.062(4) -0.002(3) 0.011(3) 0.004(2)
C29 0.045(3) 0.047(3) 0.063(4) -0.005(3) 0.019(3) -0.001(2)
C30 0.025(2) 0.039(3) 0.127(6) 0.006(3) 0.012(3) -0.005(2)
Co1 0.0198(2) 0.0235(3) 0.0179(3) -0.0008(2) -0.0010(2) 0.0008(2)
Co2 0.0247(3) 0.0226(3) 0.0181(3) 0.0013(2) -0.0013(2) -0.0002(2)
N1 0.0287(19) 0.0312(19) 0.030(2) -0.0016(16) 0.0002(16) -0.0020(14)
N2 0.027(2) 0.032(2) 0.075(4) 0.002(2) 0.009(2) -0.0053(15)
O1 0.0316(15) 0.0260(13) 0.0317(17) 0.0093(13) -0.0105(13) -0.0003(11)
O2 0.0252(14) 0.0301(15) 0.0262(17) -0.0085(12) -0.0005(13) 0.0020(11)
O3 0.0253(14) 0.0422(16) 0.0238(18) 0.0023(13) 0.0015(12) 0.0100(12)
O4 0.0210(13) 0.0248(14) 0.0186(16) -0.0015(12) 0.0003(11) 0.0049(10)
O5 0.0235(13) 0.0270(14) 0.0195(16) 0.0048(11) 0.0011(12) -0.0045(11)
O6 0.0308(16) 0.0355(16) 0.0237(18) 0.0077(13) -0.0130(13) -0.0097(12)
O7 0.0236(14) 0.0290(14) 0.0250(18) 0.0079(13) 0.0024(12) -0.0002(11)
O8 0.0432(18) 0.0281(15) 0.0197(18) -0.0016(12) 0.0003(14) -0.0095(12)
O9 0.120(4) 0.132(5) 0.108(4) -0.022(4) -0.007(4) -0.009(3)
O10 0.143(5) 0.113(4) 0.142(5) 0.006(4) 0.048(4) 0.038(4)

loop_
_atom_type_symbol
_atom_type_description
_atom_type_scat_dispersion_real
_atom_type_scat_dispersion_imag
_atom_type_scat_source
C C 0.0033 0.0016 'International Tables Vol C Tables 4.2.6.8 and 6.1.1.4'
H H 0.0000 0.0000 'International Tables Vol C Tables 4.2.6.8 and 6.1.1.4'
N N 0.0061 0.0033 'International Tables Vol C Tables 4.2.6.8 and 6.1.1.4'
O O 0.0106 0.0060 'International Tables Vol C Tables 4.2.6.8 and 6.1.1.4'
Co Co 0.3494 0.9721 'International Tables Vol C Tables 4.2.6.8 and 6.1.1.4'

loop_
_geom_angle_atom_site_label_1
_geom_angle_atom_site_label_2
_geom_angle_atom_site_label_3
_geom_angle
_geom_angle_site_symmetry_1
_geom_angle_site_symmetry_3
O1 C1 O2 124.7(3) . 4_455
O1 C1 C2 118.6(3) . .
O2 C1 C2 116.6(3) 4_455 .
C3 C2 C7 119.7(3) . .
C3 C2 C1 116.4(4) . .
C7 C2 C1 123.9(4) . .
C4 C3 C2 120.7(4) . .
C4 C3 H3 119.6 . .
C2 C3 H3 119.6 . .
C5 C4 C3 120.2(4) . .
C5 C4 H4 119.9 . .
C3 C4 H4 119.9 . .
C4 C5 C6 119.3(4) . .
C4 C5 H5 120.4 . .
C6 C5 H5 120.4 . .
C5 C6 O7 119.3(3) . .
C5 C6 C7 122.1(4) . .
O7 C6 C7 118.2(3) . .
C6 C7 C2 117.8(3) . .
C6 C7 C19 116.3(3) . 2_565
C2 C7 C19 125.7(3) . 2_565
C9 C8 O7 125.3(4) . .
C9 C8 C13 120.9(4) . .
O7 C8 C13 113.8(3) . .
C8 C9 C10 119.5(4) . .
C8 C9 H9 120.2 . .
C10 C9 H9 120.2 . .
C11 C10 C15 118.4(4) . .
C11 C10 C9 119.8(3) . .
C15 C10 C9 121.8(4) . .
C10 C11 C14 119.6(4) . .
C10 C11 C12 118.2(3) . .
C14 C11 C12 122.1(4) . .
C13 C12 C11 121.5(4) . .
C13 C12 H12 119.3 . .
C11 C12 H12 119.3 . .
C12 C13 C8 120.0(4) . .
C12 C13 H13 120.0 . .
C8 C13 H13 120.0 . .
C17 C14 C11 121.0(4) 5_445 .
C17 C14 H14 119.5 5_445 .
C11 C14 H14 119.5 . .
C16 C15 C10 121.1(4) 5_445 .
C16 C15 H15 119.5 5_445 .
C10 C15 H15 119.5 . .
C15 C16 C17 120.8(4) 5_455 .
C15 C16 H16 119.6 5_455 .
C17 C16 H16 119.6 . .
C14 C17 C16 119.0(4) 5_455 .
C14 C17 C18 120.5(4) 5_455 .
C16 C17 C18 120.5(3) . .
O3 C18 O8 126.7(4) . 3_554
O3 C18 C17 115.9(4) . .
O8 C18 C17 117.5(4) 3_554 .
O6 C19 O5 122.7(4) . .
O6 C19 C7 114.9(3) . 2_564
O5 C19 C7 122.3(3) . 2_564
C21 C20 N1 110.3(5) . .
C21 C20 H20 124.8 . .
N1 C20 H20 124.8 . .
C20 C21 N2 106.2(5) . .
C20 C21 H21 126.9 . .
N2 C21 H21 126.9 . .
N1 C22 N2 111.1(4) . .
N1 C22 C23 124.3(4) . .
N2 C22 C23 124.6(4) . .
C22 C23 H23A 109.5 . .
C22 C23 H23B 109.5 . .
H23A C23 H23B 109.5 . .
C22 C23 H23C 109.5 . .
H23A C23 H23C 109.5 . .
H23B C23 H23C 109.5 . .
C25 C24 C29 117.7(4) . .
C25 C24 C30 120.7(5) . .
C29 C24 C30 121.5(5) . .
C24 C25 C26 120.6(5) . .
C24 C25 H25 119.7 . .
C26 C25 H25 119.7 . .
C27 C26 C25 121.6(5) . .
C27 C26 H26 119.2 . .
C25 C26 H26 119.2 . .
C28 C27 C26 117.4(4) . .
C28 C27 C27 122.1(6) . 7
C26 C27 C27 120.5(6) . 7
C27 C28 C29 121.2(5) . .
C27 C28 H28 119.4 . .
C29 C28 H28 119.4 . .
C24 C29 C28 121.5(5) . .
C24 C29 H29 119.2 . .
C28 C29 H29 119.2 . .
N2 C30 C24 113.0(4) . .
N2 C30 H30A 109.0 . .
C24 C30 H30A 109.0 . .
N2 C30 H30B 109.0 . .
C24 C30 H30B 109.0 . .
H30A C30 H30B 107.8 . .
O4 Co1 O4 171.84(12) . 3_554
O4 Co1 O3 90.14(10) . .
O4 Co1 O3 93.06(10) 3_554 .
O4 Co1 O1 95.83(10) . .
O4 Co1 O1 91.32(10) 3_554 .
O3 Co1 O1 95.95(10) . .
O4 Co1 O2 78.52(10) . .
O4 Co1 O2 96.76(10) 3_554 .
O3 Co1 O2 163.82(10) . .
O1 Co1 O2 96.64(10) . .
O4 Co1 O5 93.48(9) . .
O4 Co1 O5 79.32(9) 3_554 .
O3 Co1 O5 85.17(10) . .
O1 Co1 O5 170.62(10) . .
O2 Co1 O5 84.06(9) . .
O6 Co2 O5 167.70(11) . 4_455
O6 Co2 O8 97.49(11) . .
O5 Co2 O8 94.79(11) 4_455 .
O6 Co2 N1 83.36(12) . .
O5 Co2 N1 94.70(11) 4_455 .
O8 Co2 N1 95.71(12) . .
O6 Co2 O4 98.56(10) . .
O5 Co2 O4 82.67(9) 4_455 .
O8 Co2 O4 87.52(10) . .
N1 Co2 O4 176.01(11) . .
O6 Co2 O2 87.13(10) . .
O5 Co2 O2 81.42(10) 4_455 .
O8 Co2 O2 161.61(10) . .
N1 Co2 O2 102.51(11) . .
O4 Co2 O2 74.17(10) . .
C22 N1 C20 105.0(4) . .
C22 N1 Co2 130.2(3) . .
C20 N1 Co2 124.8(3) . .
C22 N2 C21 107.4(4) . .
C22 N2 C30 127.4(5) . .
C21 N2 C30 125.2(5) . .
C1 O1 Co1 131.8(2) . .
C1 O2 Co1 130.8(2) 3_554 .
C1 O2 Co2 134.4(2) 3_554 .
Co1 O2 Co2 94.51(10) . .
C18 O3 Co1 129.9(3) . .
Co1 O4 Co1 124.60(12) . 4_455
Co1 O4 Co2 102.71(11) . .
Co1 O4 Co2 98.34(9) 4_455 .
Co1 O4 H4A 101.9 . .
Co1 O4 H4A 106.4 4_455 .
Co2 O4 H4A 125.2 . .
C19 O5 Co2 127.7(3) . 3_554
C19 O5 Co1 125.9(2) . .
Co2 O5 Co1 93.02(9) 3_554 .
C19 O6 Co2 129.7(2) . .
C6 O7 C8 118.0(3) . .
C18 O8 Co2 125.8(2) 4_455 .
H9A O9 H9B 103.8 . .
H10B O10 H10C 109.5 . .

loop_
_geom_bond_atom_site_label_1
_geom_bond_atom_site_label_2
_geom_bond_distance
_geom_bond_site_symmetry_2
C1 O1 1.244(4) .
C1 O2 1.268(4) 4_455
C1 C2 1.509(5) .
C2 C3 1.387(5) .
C2 C7 1.400(5) .
C3 C4 1.383(5) .
C3 H3 0.9300 .
C4 C5 1.364(6) .
C4 H4 0.9300 .
C5 C6 1.379(6) .
C5 H5 0.9300 .
C6 O7 1.386(5) .
C6 C7 1.391(5) .
C7 C19 1.501(5) 2_565
C8 C9 1.358(5) .
C8 O7 1.387(4) .
C8 C13 1.404(6) .
C9 C10 1.422(5) .
C9 H9 0.9300 .
C10 C11 1.401(6) .
C10 C15 1.417(5) .
C11 C14 1.410(5) .
C11 C12 1.411(5) .
C12 C13 1.350(5) .
C12 H12 0.9300 .
C13 H13 0.9300 .
C14 C17 1.376(5) 5_445
C14 H14 0.9300 .
C15 C16 1.359(6) 5_445
C15 H15 0.9300 .
C16 C15 1.359(6) 5_455
C16 C17 1.408(6) .
C16 H16 0.9300 .
C17 C14 1.376(5) 5_455
C17 C18 1.505(5) .
C18 O3 1.256(5) .
C18 O8 1.258(5) 3_554
C19 O6 1.243(4) .
C19 O5 1.268(4) .
C19 C7 1.501(5) 2_564
C20 C21 1.333(6) .
C20 N1 1.400(6) .
C20 H20 0.9300 .
C21 N2 1.379(7) .
C21 H21 0.9300 .
C22 N1 1.317(5) .
C22 N2 1.356(6) .
C22 C23 1.475(7) .
C23 H23A 0.9600 .
C23 H23B 0.9600 .
C23 H23C 0.9600 .
C24 C25 1.368(7) .
C24 C29 1.373(7) .
C24 C30 1.518(6) .
C25 C26 1.392(7) .
C25 H25 0.9300 .
C26 C27 1.371(7) .
C26 H26 0.9300 .
C27 C28 1.369(7) .
C27 C27 1.483(8) 7
C28 C29 1.380(6) .
C28 H28 0.9300 .
C29 H29 0.9300 .
C30 N2 1.463(5) .
C30 H30A 0.9700 .
C30 H30B 0.9700 .
Co1 O4 2.029(2) .
Co1 O4 2.039(3) 3_554
Co1 O3 2.074(3) .
Co1 O1 2.134(3) .
Co1 O2 2.136(3) .
Co1 O5 2.262(2) .
Co2 O6 2.019(3) .
Co2 O5 2.057(3) 4_455
Co2 O8 2.085(3) .
Co2 N1 2.107(3) .
Co2 O4 2.107(2) .
Co2 O2 2.262(3) .
O2 C1 1.268(4) 3_554
O4 Co1 2.039(3) 4_455
O4 H4A 0.9330 .
O5 Co2 2.057(3) 3_554
O8 C18 1.258(5) 4_455
O9 H9A 0.8367 .
O9 H9B 0.8654 .
O10 H10B 0.8500 .
O10 H10C 0.8500 .

loop_
_geom_torsion_atom_site_label_1
_geom_torsion_atom_site_label_2
_geom_torsion_atom_site_label_3
_geom_torsion_atom_site_label_4
_geom_torsion
_geom_torsion_site_symmetry_1
_geom_torsion_site_symmetry_4
O1 C1 C2 C3 40.9(5) . .
O2 C1 C2 C3 -136.6(4) 4_455 .
O1 C1 C2 C7 -141.1(4) . .
O2 C1 C2 C7 41.3(5) 4_455 .
C7 C2 C3 C4 -2.9(6) . .
C1 C2 C3 C4 175.1(4) . .
C2 C3 C4 C5 3.4(6) . .
C3 C4 C5 C6 0.1(6) . .
C4 C5 C6 O7 -178.0(3) . .
C4 C5 C6 C7 -4.3(6) . .
C5 C6 C7 C2 4.7(5) . .
O7 C6 C7 C2 178.5(3) . .
C5 C6 C7 C19 178.9(3) . 2_565
O7 C6 C7 C19 -7.3(5) . 2_565
C3 C2 C7 C6 -1.1(5) . .
C1 C2 C7 C6 -179.0(3) . .
C3 C2 C7 C19 -174.7(3) . 2_565
C1 C2 C7 C19 7.5(6) . 2_565
O7 C8 C9 C10 -177.5(4) . .
C13 C8 C9 C10 2.2(6) . .
C8 C9 C10 C11 -1.0(6) . .
C8 C9 C10 C15 179.2(4) . .
C15 C10 C11 C14 -1.0(6) . .
C9 C10 C11 C14 179.1(4) . .
C15 C10 C11 C12 178.8(4) . .
C9 C10 C11 C12 -1.0(6) . .
C10 C11 C12 C13 2.0(6) . .
C14 C11 C12 C13 -178.2(4) . .
C11 C12 C13 C8 -0.9(6) . .
C9 C8 C13 C12 -1.2(6) . .
O7 C8 C13 C12 178.5(4) . .
C10 C11 C14 C17 1.9(6) . 5_445
C12 C11 C14 C17 -178.0(4) . 5_445
C11 C10 C15 C16 -0.8(6) . 5_445
C9 C10 C15 C16 179.0(4) . 5_445
C15 C16 C17 C14 -1.0(6) 5_455 5_455
C15 C16 C17 C18 -178.9(4) 5_455 .
C14 C17 C18 O3 -143.0(4) 5_455 .
C16 C17 C18 O3 34.8(5) . .
C14 C17 C18 O8 37.3(5) 5_455 3_554
C16 C17 C18 O8 -144.8(4) . 3_554
N1 C20 C21 N2 -0.5(5) . .
C29 C24 C25 C26 0.5(8) . .
C30 C24 C25 C26 178.5(5) . .
C24 C25 C26 C27 -1.7(8) . .
C25 C26 C27 C28 2.2(8) . .
C25 C26 C27 C27 -176.8(4) . 7
C26 C27 C28 C29 -1.6(8) . .
C27 C27 C28 C29 177.4(4) 7 .
C25 C24 C29 C28 0.1(7) . .
C30 C24 C29 C28 -177.9(5) . .
C27 C28 C29 C24 0.5(8) . .
C25 C24 C30 N2 106.4(6) . .
C29 C24 C30 N2 -75.7(7) . .
N2 C22 N1 C20 -0.1(5) . .
C23 C22 N1 C20 -179.0(5) . .
N2 C22 N1 Co2 -179.8(3) . .
C23 C22 N1 Co2 1.2(7) . .
C21 C20 N1 C22 0.4(5) . .
C21 C20 N1 Co2 -179.8(3) . .
O6 Co2 N1 C22 134.7(4) . .
O5 Co2 N1 C22 -57.5(4) 4_455 .
O8 Co2 N1 C22 37.8(4) . .
O4 Co2 N1 C22 -106.3(17) . .
O2 Co2 N1 C22 -139.8(3) . .
O6 Co2 N1 C20 -45.1(3) . .
O5 Co2 N1 C20 122.7(3) 4_455 .
O8 Co2 N1 C20 -142.0(3) . .
O4 Co2 N1 C20 74.0(18) . .
O2 Co2 N1 C20 40.5(3) . .
N1 C22 N2 C21 -0.2(5) . .
C23 C22 N2 C21 178.7(5) . .
N1 C22 N2 C30 177.1(4) . .
C23 C22 N2 C30 -3.9(7) . .
C20 C21 N2 C22 0.5(5) . .
C20 C21 N2 C30 -177.0(4) . .
C24 C30 N2 C22 98.3(6) . .
C24 C30 N2 C21 -84.7(7) . .
O2 C1 O1 Co1 27.4(6) 4_455 .
C2 C1 O1 Co1 -149.9(3) . .
O4 Co1 O1 C1 -40.2(4) . .
O4 Co1 O1 C1 135.8(3) 3_554 .
O3 Co1 O1 C1 -130.9(3) . .
O2 Co1 O1 C1 38.9(3) . .
O5 Co1 O1 C1 132.6(6) . .
O4 Co1 O2 C1 151.2(3) . 3_554
O4 Co1 O2 C1 -35.5(3) 3_554 3_554
O3 Co1 O2 C1 -162.5(4) . 3_554
O1 Co1 O2 C1 56.6(3) . 3_554
O5 Co1 O2 C1 -114.0(3) . 3_554
O4 Co1 O2 Co2 -23.12(9) . .
O4 Co1 O2 Co2 150.13(9) 3_554 .
O3 Co1 O2 Co2 23.1(4) . .
O1 Co1 O2 Co2 -117.74(10) . .
O5 Co1 O2 Co2 71.67(10) . .
O6 Co2 O2 C1 108.9(3) . 3_554
O5 Co2 O2 C1 -66.6(3) 4_455 3_554
O8 Co2 O2 C1 -145.9(4) . 3_554
N1 Co2 O2 C1 26.3(4) . 3_554
O4 Co2 O2 C1 -151.4(4) . 3_554
O6 Co2 O2 Co1 -77.09(11) . .
O5 Co2 O2 Co1 107.42(11) 4_455 .
O8 Co2 O2 Co1 28.2(4) . .
N1 Co2 O2 Co1 -159.63(12) . .
O4 Co2 O2 Co1 22.66(9) . .
O8 C18 O3 Co1 2.0(6) 3_554 .
C17 C18 O3 Co1 -177.6(2) . .
O4 Co1 O3 C18 142.7(3) . .
O4 Co1 O3 C18 -29.8(3) 3_554 .
O1 Co1 O3 C18 -121.5(3) . .
O2 Co1 O3 C18 97.6(5) . .
O5 Co1 O3 C18 49.2(3) . .
O4 Co1 O4 Co1 -139.4(7) 3_554 4_455
O3 Co1 O4 Co1 107.48(14) . 4_455
O1 Co1 O4 Co1 11.49(15) . 4_455
O2 Co1 O4 Co1 -84.13(15) . 4_455
O5 Co1 O4 Co1 -167.35(14) . 4_455
O4 Co1 O4 Co2 -29.8(8) 3_554 .
O3 Co1 O4 Co2 -142.87(11) . .
O1 Co1 O4 Co2 121.13(11) . .
O2 Co1 O4 Co2 25.51(10) . .
O5 Co1 O4 Co2 -57.70(11) . .
O6 Co2 O4 Co1 60.05(12) . .
O5 Co2 O4 Co1 -107.59(12) 4_455 .
O8 Co2 O4 Co1 157.26(12) . .
N1 Co2 O4 Co1 -58.5(18) . .
O2 Co2 O4 Co1 -24.48(10) . .
O6 Co2 O4 Co1 -171.54(10) . 4_455
O5 Co2 O4 Co1 20.82(10) 4_455 4_455
O8 Co2 O4 Co1 -74.33(11) . 4_455
N1 Co2 O4 Co1 69.9(18) . 4_455
O2 Co2 O4 Co1 103.93(11) . 4_455
O6 C19 O5 Co2 -168.2(3) . 3_554
C7 C19 O5 Co2 15.0(5) 2_564 3_554
O6 C19 O5 Co1 -38.3(5) . .
C7 C19 O5 Co1 144.8(3) 2_564 .
O4 Co1 O5 C19 52.9(3) . .
O4 Co1 O5 C19 -123.2(3) 3_554 .
O3 Co1 O5 C19 142.7(3) . .
O1 Co1 O5 C19 -119.9(6) . .
O2 Co1 O5 C19 -25.2(3) . .
O4 Co1 O5 Co2 -164.55(10) . 3_554
O4 Co1 O5 Co2 19.33(9) 3_554 3_554
O3 Co1 O5 Co2 -74.71(11) . 3_554
O1 Co1 O5 Co2 22.6(6) . 3_554
O2 Co1 O5 Co2 117.38(10) . 3_554
O5 C19 O6 Co2 37.6(5) . .
C7 C19 O6 Co2 -145.3(3) 2_564 .
O5 Co2 O6 C19 45.6(7) 4_455 .
O8 Co2 O6 C19 -137.9(3) . .
N1 Co2 O6 C19 127.2(4) . .
O4 Co2 O6 C19 -49.3(4) . .
O2 Co2 O6 C19 24.2(3) . .
C5 C6 O7 C8 -83.9(4) . .
C7 C6 O7 C8 102.2(4) . .
C9 C8 O7 C6 -2.3(5) . .
C13 C8 O7 C6 178.0(3) . .
O6 Co2 O8 C18 155.7(3) . 4_455
O5 Co2 O8 C18 -25.1(3) 4_455 4_455
N1 Co2 O8 C18 -120.3(3) . 4_455
O4 Co2 O8 C18 57.4(3) . 4_455
O2 Co2 O8 C18 52.1(5) . 4_455
